data_8100019
loop_
_publ_author_name
'Hu, Mao-Lin'
'Xiao, Hong-Ping'
'Yuan, Ji-Xin'
'Li, Xin-Hua'

_publ_section_title
;
Crystal structure of bis[triaqua(2,2-bipyridine)cobalt(II)] 1,2,4,
5-benzenetetracarboxylate dihydrate, [Co~2~(C~10~H~8~N~2~)~2~(H~2~O)
~6~(C~10~H~2~O~8~)] &#x00B7; 2 H2O
;
_journal_issue 1
_journal_name_full 'Zeitschrift f\"ur Kristallographie - New Crystal Structures'
_journal_page_first 19
_journal_page_last 20
_journal_volume 219
_journal_year 2004
_chemical_formula_moiety 'C30 H30 Co2 N4 O14, 2(H2 O)'
_chemical_formula_sum 'C30 H34 Co2 N4 O16'
_chemical_formula_weight 824.47
_space_group_IT_number 14
_symmetry_cell_setting monoclinic
_symmetry_space_group_name_Hall '-P 2yn'
_symmetry_space_group_name_H-M 'P 1 21/n 1'
_cell_angle_alpha 90.00
_cell_angle_beta 100.007(2)
_cell_angle_gamma 90.00
_cell_formula_units_Z 2
_cell_length_a 12.2860(12)
_cell_length_b 7.5947(7)
_cell_length_c 17.9245(17)
_cell_measurement_temperature 273(2)
_cell_volume 1647.1(3)
_diffrn_ambient_temperature 273(2)
_exptl_crystal_density_diffrn 1.662
_cod_original_sg_symbol_Hall -P2yn
_cod_original_sg_symbol_H-M 'P 21/n'
_cod_database_code 8100019

loop_
_symmetry_equiv_pos_as_xyz
'x, y, z'
'-x+1/2, y+1/2, -z+1/2'
'-x, -y, -z'
'x-1/2, -y-1/2, z-1/2'

loop_
_atom_site_label
_atom_site_type_symbol
_atom_site_fract_x
_atom_site_fract_y
_atom_site_fract_z
_atom_site_U_iso_or_equiv
_atom_site_adp_type
_atom_site_occupancy
_atom_site_symmetry_multiplicity
_atom_site_Wyckoff_symbol
_atom_site_calc_flag
_atom_site_refinement_flags
_atom_site_disorder_assembly
_atom_site_disorder_group
Co1 Co 0.905426(16) 0.69094(3) 0.200642(11) 0.02314(9) Uani 1 4 e d . . .
O1 O 0.74727(9) 0.64916(15) 0.13162(6) 0.0295(3) Uani 1 4 e d . . .
O2 O 0.74776(9) 0.35570(15) 0.12683(7) 0.0311(3) Uani 1 4 e d . . .
O3 O 0.50550(12) 0.91061(16) 0.10760(7) 0.0456(3) Uani 1 4 e d . . .
O4 O 0.52501(11) 0.69135(16) 0.19010(7) 0.0363(3) Uani 1 4 e d . . .
O5 O 0.85699(10) 0.94696(16) 0.21638(8) 0.0359(3) Uani 1 4 e d D . .
O6 O 0.85119(9) 0.61024(16) 0.30163(6) 0.0289(2) Uani 1 4 e d D . .
O7 O 0.95232(9) 0.42325(15) 0.19299(6) 0.0280(2) Uani 1 4 e d D . .
O8 O 0.32307(16) 0.0720(3) 1.00059(12) 0.0690(5) Uani 1 4 e d D . .
N1 N 0.98379(12) 0.7483(2) 0.10723(8) 0.0305(3) Uani 1 4 e d . . .
N2 N 1.06744(11) 0.77214(19) 0.25338(8) 0.0282(3) Uani 1 4 e d . . .
C1 C 1.10410(15) 0.7850(3) 0.32793(10) 0.0367(4) Uani 1 4 e d . . .
H1A H 1.0571 0.7521 0.3609 0.044 Uiso 1 4 e calc R . .
C2 C 1.20850(16) 0.8449(3) 0.35801(12) 0.0458(5) Uani 1 4 e d . . .
H2A H 1.2313 0.8524 0.4102 0.055 Uiso 1 4 e calc R . .
C3 C 1.27815(16) 0.8933(3) 0.30939(12) 0.0493(5) Uani 1 4 e d . . .
H3A H 1.3490 0.9339 0.3282 0.059 Uiso 1 4 e calc R . .
C4 C 1.24190(15) 0.8809(3) 0.23252(12) 0.0443(5) Uani 1 4 e d . . .
H4A H 1.2883 0.9120 0.1988 0.053 Uiso 1 4 e calc R . .
C5 C 1.13529(14) 0.8214(2) 0.20573(10) 0.0309(4) Uani 1 4 e d . . .
C6 C 1.08952(14) 0.8035(2) 0.12392(10) 0.0312(4) Uani 1 4 e d . . .
C7 C 1.15040(17) 0.8400(3) 0.06752(12) 0.0444(5) Uani 1 4 e d . . .
H7A H 1.2228 0.8800 0.0800 0.053 Uiso 1 4 e calc R . .
C8 C 1.10249(19) 0.8163(3) -0.00748(12) 0.0501(5) Uani 1 4 e d . . .
H8A H 1.1424 0.8392 -0.0460 0.060 Uiso 1 4 e calc R . .
C9 C 0.99586(19) 0.7590(3) -0.02417(11) 0.0499(5) Uani 1 4 e d . . .
H9A H 0.9621 0.7415 -0.0742 0.060 Uiso 1 4 e calc R . .
C10 C 0.93875(17) 0.7272(3) 0.03450(11) 0.0431(5) Uani 1 4 e d . . .
H10A H 0.8658 0.6895 0.0227 0.052 Uiso 1 4 e calc R . .
C11 C 0.70409(12) 0.5037(2) 0.10965(8) 0.0222(3) Uani 1 4 e d . . .
C12 C 0.59581(12) 0.5026(2) 0.05528(8) 0.0225(3) Uani 1 4 e d . . .
C13 C 0.51071(12) 0.6221(2) 0.05968(8) 0.0232(3) Uani 1 4 e d . . .
C14 C 0.41667(12) 0.6191(2) 0.00390(9) 0.0247(3) Uani 1 4 e d . . .
H14A H 0.3607 0.7004 0.0061 0.030 Uiso 1 4 e calc R . .
C15 C 0.51513(13) 0.7508(2) 0.12474(9) 0.0269(3) Uani 1 4 e d . . .
H21 H 0.3900(18) 0.024(6) 1.015(2) 0.151(18) Uiso 1 4 e d D . .
H22 H 0.322(3) 0.116(5) 0.9543(10) 0.112(13) Uiso 1 4 e d D . .
H27 H 0.9688(19) 0.356(3) 0.2337(9) 0.054(7) Uiso 1 4 e d D . .
H25 H 0.9009(15) 0.544(3) 0.3319(11) 0.054(7) Uiso 1 4 e d D . .
H28 H 0.8869(12) 0.380(3) 0.1713(13) 0.064(7) Uiso 1 4 e d D . .
H23 H 0.8969(17) 1.020(3) 0.2489(11) 0.057(7) Uiso 1 4 e d D . .
H24 H 0.7882(10) 0.982(3) 0.2110(13) 0.060(7) Uiso 1 4 e d D . .
H26 H 0.825(2) 0.690(2) 0.3303(12) 0.059(7) Uiso 1 4 e d D . .

loop_
_atom_site_aniso_label
_atom_site_aniso_U_11
_atom_site_aniso_U_22
_atom_site_aniso_U_33
_atom_site_aniso_U_23
_atom_site_aniso_U_13
_atom_site_aniso_U_12
Co1 0.01893(12) 0.02575(13) 0.02392(13) 0.00042(8) 0.00141(8) -0.00134(8)
O1 0.0236(6) 0.0276(6) 0.0336(6) -0.0023(5) -0.0051(4) -0.0021(5)
O2 0.0264(6) 0.0273(6) 0.0362(6) 0.0019(5) -0.0046(5) 0.0003(5)
O3 0.0688(9) 0.0262(6) 0.0356(7) -0.0062(5) -0.0086(6) 0.0048(6)
O4 0.0483(8) 0.0352(7) 0.0237(6) -0.0044(5) 0.0016(5) 0.0024(5)
O5 0.0282(6) 0.0273(6) 0.0494(8) -0.0064(5) -0.0012(5) 0.0017(5)
O6 0.0295(6) 0.0279(6) 0.0297(6) 0.0009(5) 0.0060(5) 0.0029(5)
O7 0.0249(6) 0.0308(6) 0.0273(6) 0.0024(5) 0.0017(4) 0.0020(5)
O8 0.0642(11) 0.0676(12) 0.0816(13) 0.0192(10) 0.0311(10) -0.0012(9)
N1 0.0306(7) 0.0331(7) 0.0277(7) 0.0019(6) 0.0049(6) -0.0022(6)
N2 0.0215(6) 0.0318(7) 0.0307(7) -0.0002(6) 0.0025(5) -0.0006(6)
C1 0.0295(9) 0.0472(11) 0.0322(9) 0.0000(8) 0.0019(7) -0.0030(8)
C2 0.0350(10) 0.0579(13) 0.0394(10) -0.0012(9) -0.0079(8) -0.0068(9)
C3 0.0283(9) 0.0540(13) 0.0600(13) 0.0047(10) -0.0077(9) -0.0121(9)
C4 0.0265(9) 0.0530(12) 0.0527(12) 0.0088(10) 0.0055(8) -0.0096(8)
C5 0.0243(8) 0.0304(9) 0.0373(9) 0.0030(7) 0.0039(7) -0.0006(6)
C6 0.0282(8) 0.0314(9) 0.0349(9) 0.0029(7) 0.0084(7) 0.0015(7)
C7 0.0352(10) 0.0542(12) 0.0471(11) 0.0022(9) 0.0166(8) -0.0035(9)
C8 0.0566(13) 0.0589(13) 0.0410(11) 0.0006(9) 0.0262(10) 0.0026(10)
C9 0.0609(13) 0.0616(13) 0.0287(9) -0.0051(9) 0.0119(9) -0.0061(11)
C10 0.0427(11) 0.0541(12) 0.0317(10) -0.0014(8) 0.0041(8) -0.0094(9)
C11 0.0190(7) 0.0294(8) 0.0178(7) -0.0005(6) 0.0024(5) -0.0031(6)
C12 0.0204(7) 0.0242(7) 0.0218(7) -0.0001(6) 0.0003(5) -0.0027(6)
C13 0.0233(7) 0.0227(7) 0.0226(7) -0.0019(6) 0.0012(6) -0.0026(6)
C14 0.0210(7) 0.0255(8) 0.0267(8) -0.0021(6) 0.0013(6) 0.0019(6)
C15 0.0227(7) 0.0283(8) 0.0273(8) -0.0057(7) -0.0019(6) 0.0008(6)

loop_
_geom_bond_atom_site_label_1
_geom_bond_atom_site_label_2
_geom_bond_distance
_geom_bond_site_symmetry_2
_geom_bond_publ_flag
Co1 O5 2.0671(12) . ?
Co1 N1 2.1168(14) . ?
Co1 O7 2.1240(12) . ?
Co1 O6 2.1249(12) . ?
Co1 O1 2.1381(11) . ?
Co1 N2 2.1406(14) . ?
O1 C11 1.2587(9) . ?
O2 C11 1.2604(9) . ?
O3 C15 1.252(2) . ?
O4 C15 1.242(2) . ?
O5 H23 0.887(10) . ?
O5 H24 0.875(10) . ?
O6 H25 0.895(10) . ?
O6 H26 0.887(10) . ?
O7 H27 0.884(10) . ?
O7 H28 0.893(10) . ?
O8 H21 0.896(10) . ?
O8 H22 0.896(10) . ?
N1 C10 1.334(2) . ?
N1 C6 1.348(2) . ?
N2 C1 1.337(2) . ?
N2 C5 1.346(2) . ?
C1 C2 1.379(3) . ?
C1 H1A 0.9300 . ?
C2 C3 1.373(3) . ?
C2 H2A 0.9300 . ?
C3 C4 1.376(3) . ?
C3 H3A 0.9300 . ?
C4 C5 1.390(2) . ?
C4 H4A 0.9300 . ?
C5 C6 1.483(2) . ?
C6 C7 1.386(3) . ?
C7 C8 1.382(3) . ?
C7 H7A 0.9300 . ?
C8 C9 1.364(3) . ?
C8 H8A 0.9300 . ?
C9 C10 1.383(3) . ?
C9 H9A 0.9300 . ?
C10 H10A 0.9300 . ?
C11 C12 1.5064(19) . ?
C12 C14 1.395(2) 3_665 ?
C12 C13 1.397(2) . ?
C13 C14 1.391(2) . ?
C13 C15 1.516(2) . ?
C14 C12 1.395(2) 3_665 ?
C14 H14A 0.9300 . ?
